data_7214521
loop_
_publ_author_name
'Huang, Shu-Yun'
'Li, Jian-Qiang'
'Liu, Shu-Juan'
'Ning, Yang'
'Meng, Li-Na'
'Li, Jin-Yuan'
'Luo, Ming-Biao'
'Luo, Feng'

_publ_section_title
;
 Construction and modulation of structural diversity in acylamide-MOFs
;
_journal_issue 25
_journal_name_full CrystEngComm
_journal_page_first 5608
_journal_paper_doi 10.1039/c4ce00490f
_journal_volume 16
_journal_year 2014
_chemical_formula_sum 'C23 H13 N2 O5 Zn'
_chemical_formula_weight 462.72
_chemical_name_systematic
; 
 ? 
;
_space_group_IT_number 14
_symmetry_cell_setting monoclinic
_symmetry_space_group_name_Hall '-P 2ybc'
_symmetry_space_group_name_H-M 'P 1 21/c 1'
_atom_sites_solution_hydrogens geom
_atom_sites_solution_primary direct
_atom_sites_solution_secondary difmap
_audit_creation_method SHELXL-97
_cell_angle_alpha 90.00
_cell_angle_beta 118.236(4)
_cell_angle_gamma 90.00
_cell_formula_units_Z 4
_cell_length_a 8.5394(7)
_cell_length_b 17.9536(16)
_cell_length_c 14.6460(10)
_cell_measurement_reflns_used 5018
_cell_measurement_temperature 296(2)
_cell_measurement_theta_max 27.44
_cell_measurement_theta_min 2.27
_cell_volume 1978.2(3)
_computing_cell_refinement 'Bruker SMART'
_computing_data_collection 'Bruker SMART'
_computing_data_reduction 'Bruker SAINT'
_computing_molecular_graphics 'Bruker SHELXTL'
_computing_publication_material 'Bruker SHELXTL'
_computing_structure_refinement 'SHELXL-97 (Sheldrick, 1997)'
_computing_structure_solution 'SHELXS-97 (Sheldrick, 1990)'
_diffrn_ambient_temperature 296(2)
_diffrn_measured_fraction_theta_full 0.999
_diffrn_measured_fraction_theta_max 0.999
_diffrn_measurement_device_type 'CCD area detector'
_diffrn_measurement_method 'phi and omega scans'
_diffrn_radiation_monochromator graphite
_diffrn_radiation_source 'fine-focus sealed tube'
_diffrn_radiation_type MoK\a
_diffrn_radiation_wavelength 0.71073
_diffrn_reflns_av_R_equivalents 0.0385
_diffrn_reflns_av_sigmaI/netI 0.0358
_diffrn_reflns_limit_h_max 9
_diffrn_reflns_limit_h_min -10
_diffrn_reflns_limit_k_max 20
_diffrn_reflns_limit_k_min -21
_diffrn_reflns_limit_l_max 17
_diffrn_reflns_limit_l_min -16
_diffrn_reflns_number 14975
_diffrn_reflns_theta_full 25.00
_diffrn_reflns_theta_max 25.00
_diffrn_reflns_theta_min 2.27
_exptl_absorpt_coefficient_mu 1.281
_exptl_absorpt_correction_T_max 0.8311
_exptl_absorpt_correction_T_min 0.7401
_exptl_absorpt_correction_type multi-scan
_exptl_crystal_colour Colorless
_exptl_crystal_density_diffrn 1.554
_exptl_crystal_density_method 'not measured'
_exptl_crystal_description Block
_exptl_crystal_F_000 940
_exptl_crystal_size_max 0.25
_exptl_crystal_size_mid 0.23
_exptl_crystal_size_min 0.15
_refine_diff_density_max 1.860
_refine_diff_density_min -0.408
_refine_diff_density_rms 0.097
_refine_ls_extinction_method none
_refine_ls_goodness_of_fit_ref 1.060
_refine_ls_hydrogen_treatment mixed
_refine_ls_matrix_type full
_refine_ls_number_parameters 298
_refine_ls_number_reflns 3477
_refine_ls_number_restraints 0
_refine_ls_restrained_S_all 1.060
_refine_ls_R_factor_all 0.0674
_refine_ls_R_factor_gt 0.0547
_refine_ls_shift/su_max 0.001
_refine_ls_shift/su_mean 0.000
_refine_ls_structure_factor_coef Fsqd
_refine_ls_weighting_details 'calc w=1/[\s^2^(Fo^2^)+(0.0937P)^2^+3.1838P] where P=(Fo^2^+2Fc^2^)/3'
_refine_ls_weighting_scheme calc
_refine_ls_wR_factor_gt 0.1559
_refine_ls_wR_factor_ref 0.1673
_reflns_number_gt 2885
_reflns_number_total 3477
_reflns_threshold_expression >2sigma(I)
_cod_data_source_file c4ce00490f2.cif
_cod_data_source_block 6
_cod_depositor_comments
;
The following automatic conversions were performed:

'_symmetry_cell_setting' value 'Monoclinic' changed to 'monoclinic'
according to
/usr/data/users/saulius/crontab/automatic-downloads/rss-feeds/RSC/lib/dictionaries/cif_core.dic
dictionary named 'cif_core.dic' version 2.4.2 from 2011-04-26.

Automatic conversion script
Id: cif_fix_values 2281 2013-09-26 08:29:07Z andrius 

 Adding full bibliography for 7214516--7214522.cif.
;
_cod_original_sg_symbol_H-M P2(1)/c
_cod_database_code 7214521

loop_
_symmetry_equiv_pos_as_xyz
'x, y, z'
'-x, y+1/2, -z+1/2'
'-x, -y, -z'
'x, -y-1/2, z-1/2'

loop_
_atom_site_label
_atom_site_type_symbol
_atom_site_fract_x
_atom_site_fract_y
_atom_site_fract_z
_atom_site_U_iso_or_equiv
_atom_site_adp_type
_atom_site_occupancy
_atom_site_symmetry_multiplicity
_atom_site_calc_flag
_atom_site_refinement_flags
C1 C 0.5422(6) 0.9251(2) 0.3958(4) 0.0366(10) Uani 1 1 d .
C2 C -0.6257(6) 0.9683(3) 0.0783(4) 0.0493(13) Uani 1 1 d .
C3 C 0.5875(6) 0.8628(2) 0.3452(4) 0.0404(11) Uani 1 1 d .
C4 C -0.2239(6) 0.9657(3) 0.1851(4) 0.0506(13) Uani 1 1 d .
H4 H -0.2754 0.9254 0.1411 0.061 Uiso 1 1 calc R
C5 C -0.3291(6) 1.0166(3) 0.2027(4) 0.0451(12) Uani 1 1 d .
C6 C -0.8793(7) 1.0592(3) 0.0167(4) 0.0521(13) Uani 1 1 d .
C7 C -0.9368(6) 0.9265(3) 0.0215(4) 0.0527(13) Uani 1 1 d .
C8 C 0.7651(6) 0.8445(3) 0.3651(4) 0.0435(11) Uani 1 1 d .
C9 C -0.8195(6) 0.9861(3) 0.0389(4) 0.0466(12) Uani 1 1 d .
C10 C 0.6421(7) 0.7386(3) 0.2473(4) 0.0509(13) Uani 1 1 d .
C11 C 0.7894(7) 0.7814(3) 0.3134(4) 0.0508(13) Uani 1 1 d .
C12 C 0.6602(8) 0.6709(3) 0.1905(5) 0.0539(14) Uani 1 1 d .
C13 C -0.0436(6) 0.9756(3) 0.2333(4) 0.0474(12) Uani 1 1 d .
H13 H 0.0252 0.9410 0.2209 0.057 Uiso 1 1 calc R
C14 C 0.4760(8) 0.7574(3) 0.2295(5) 0.0588(15) Uani 1 1 d .
H14 H 0.3793 0.7288 0.1847 0.071 Uiso 1 1 calc R
C15 C -0.2448(7) 1.0736(4) 0.2691(5) 0.0620(16) Uani 1 1 d .
H15 H -0.3107 1.1081 0.2842 0.074 Uiso 1 1 calc R
C16 C 0.4496(7) 0.8193(3) 0.2779(4) 0.0528(13) Uani 1 1 d .
H16 H 0.3346 0.8314 0.2641 0.063 Uiso 1 1 calc R
C17 C -0.0652(7) 1.0807(3) 0.3138(5) 0.0586(15) Uani 1 1 d .
H17 H -0.0116 1.1208 0.3578 0.070 Uiso 1 1 calc R
C18 C -0.7619(12) 1.1186(6) 0.0155(7) 0.045(2) Uani 0.50 1 d P
H18 H -0.6433 1.1080 0.0362 0.054 Uiso 0.50 1 calc PR
C19 C -1.1168(13) 1.1468(6) -0.0510(8) 0.051(3) Uani 0.50 1 d P
H19 H -1.2346 1.1586 -0.0706 0.061 Uiso 0.50 1 d PR
C20 C -0.8241(15) 1.1893(6) -0.0154(9) 0.059(3) Uani 0.50 1 d P
H20 H -0.7459 1.2270 -0.0106 0.070 Uiso 0.50 1 calc PR
C21 C 0.9173(7) 0.8885(3) 0.4300(4) 0.0560(14) Uani 1 1 d .
H21 H 0.9030 0.9308 0.4621 0.067 Uiso 1 1 calc R
C22 C 1.0831(8) 0.8697(4) 0.4457(5) 0.0770(19) Uani 1 1 d .
H22 H 1.1804 0.8989 0.4884 0.092 Uiso 1 1 calc R
C23 C 1.1068(9) 0.8071(5) 0.3981(7) 0.094(3) Uani 1 1 d .
H23 H 1.2206 0.7942 0.4105 0.113 Uiso 1 1 calc R
C24 C 0.9669(9) 0.7645(4) 0.3338(6) 0.080(2) Uani 1 1 d .
H24 H 0.9866 0.7232 0.3022 0.096 Uiso 1 1 calc R
C25 C -1.0065(14) 1.2053(7) -0.0547(9) 0.065(3) Uani 0.50 1 d P
H25 H -1.0529 1.2518 -0.0818 0.078 Uiso 0.50 1 calc PR
N1 N 0.0384(5) 1.0320(2) 0.2969(3) 0.0416(9) Uani 1 1 d .
N2 N -0.5126(5) 1.0124(3) 0.1588(3) 0.0507(11) Uani 1 1 d .
H1M H -0.5445 1.0434 0.1924 0.061 Uiso 1 1 d R
O1 O 0.3852(4) 0.94918(18) 0.3482(3) 0.0478(9) Uani 1 1 d .
O2 O 0.6567(5) 0.95161(19) 0.4802(3) 0.0500(9) Uani 1 1 d .
O3 O 0.6070(5) 0.6100(2) 0.2030(3) 0.0602(10) Uani 1 1 d .
O4 O 0.7306(8) 0.6780(3) 0.1333(4) 0.0957(17) Uani 1 1 d .
O5 O -0.5759(5) 0.9200(3) 0.0409(3) 0.0696(12) Uani 1 1 d .
Zn1 Zn 0.30453(6) 1.04469(3) 0.37646(4) 0.0346(2) Uani 1 1 d .

loop_
_atom_site_aniso_label
_atom_site_aniso_U_11
_atom_site_aniso_U_22
_atom_site_aniso_U_33
_atom_site_aniso_U_23
_atom_site_aniso_U_13
_atom_site_aniso_U_12
C1 0.042(2) 0.028(2) 0.047(2) 0.0030(19) 0.027(2) -0.0026(19)
C2 0.033(2) 0.066(4) 0.048(3) 0.004(2) 0.018(2) 0.001(2)
C3 0.044(3) 0.029(2) 0.054(3) 0.002(2) 0.028(2) 0.0023(19)
C4 0.034(2) 0.064(3) 0.047(3) -0.007(2) 0.014(2) -0.001(2)
C5 0.028(2) 0.062(3) 0.047(3) -0.005(2) 0.019(2) -0.002(2)
C6 0.037(3) 0.057(3) 0.050(3) 0.004(2) 0.011(2) 0.002(2)
C7 0.032(2) 0.062(3) 0.051(3) 0.003(3) 0.009(2) -0.001(2)
C8 0.041(2) 0.043(3) 0.053(3) 0.002(2) 0.027(2) 0.004(2)
C9 0.031(2) 0.056(3) 0.044(3) 0.004(2) 0.011(2) 0.005(2)
C10 0.061(3) 0.035(3) 0.071(3) -0.007(2) 0.043(3) 0.005(2)
C11 0.052(3) 0.049(3) 0.059(3) -0.001(2) 0.033(3) 0.007(2)
C12 0.059(3) 0.044(3) 0.066(3) -0.008(2) 0.034(3) 0.009(2)
C13 0.034(2) 0.057(3) 0.050(3) -0.004(2) 0.019(2) 0.004(2)
C14 0.055(3) 0.042(3) 0.090(4) -0.020(3) 0.044(3) -0.011(2)
C15 0.036(3) 0.072(4) 0.081(4) -0.026(3) 0.030(3) -0.002(3)
C16 0.043(3) 0.047(3) 0.074(4) -0.015(3) 0.032(3) -0.002(2)
C17 0.038(3) 0.061(4) 0.076(4) -0.023(3) 0.026(3) -0.001(2)
C18 0.032(4) 0.053(6) 0.042(5) 0.000(4) 0.012(4) 0.007(4)
C19 0.034(5) 0.061(7) 0.050(5) -0.009(5) 0.014(4) 0.010(4)
C20 0.060(7) 0.048(7) 0.067(7) -0.012(5) 0.028(6) -0.017(5)
C21 0.048(3) 0.062(4) 0.065(3) -0.009(3) 0.033(3) -0.005(2)
C22 0.050(3) 0.103(5) 0.086(4) -0.021(4) 0.038(3) -0.013(3)
C23 0.048(4) 0.125(7) 0.116(6) -0.029(5) 0.043(4) 0.006(4)
C24 0.061(4) 0.093(5) 0.095(5) -0.021(4) 0.045(4) 0.018(3)
C25 0.045(6) 0.052(7) 0.072(7) -0.022(6) 0.007(5) 0.008(5)
N1 0.0312(19) 0.049(2) 0.045(2) -0.0014(18) 0.0184(17) 0.0028(16)
N2 0.0283(19) 0.075(3) 0.052(2) -0.008(2) 0.0213(18) -0.0013(19)
O1 0.0405(19) 0.042(2) 0.061(2) -0.0081(15) 0.0236(17) 0.0054(14)
O2 0.046(2) 0.057(2) 0.0477(19) -0.0091(16) 0.0230(17) -0.0008(15)
O3 0.061(2) 0.042(2) 0.094(3) -0.0142(19) 0.050(2) -0.0082(17)
O4 0.159(5) 0.064(3) 0.117(4) 0.004(3) 0.109(4) 0.025(3)
O5 0.0361(19) 0.097(3) 0.072(3) -0.025(2) 0.0221(19) -0.004(2)
Zn1 0.0287(3) 0.0329(3) 0.0442(3) 0.0002(2) 0.0188(2) 0.00161(19)

loop_
_atom_type_symbol
_atom_type_description
_atom_type_scat_dispersion_real
_atom_type_scat_dispersion_imag
_atom_type_scat_source
C C 0.0033 0.0016 'International Tables Vol C Tables 4.2.6.8 and 6.1.1.4'
H H 0.0000 0.0000 'International Tables Vol C Tables 4.2.6.8 and 6.1.1.4'
N N 0.0061 0.0033 'International Tables Vol C Tables 4.2.6.8 and 6.1.1.4'
O O 0.0106 0.0060 'International Tables Vol C Tables 4.2.6.8 and 6.1.1.4'
Zn Zn 0.2839 1.4301 'International Tables Vol C Tables 4.2.6.8 and 6.1.1.4'

loop_
_geom_angle_atom_site_label_1
_geom_angle_atom_site_label_2
_geom_angle_atom_site_label_3
_geom_angle
_geom_angle_site_symmetry_1
_geom_angle_site_symmetry_3
O2 C1 O1 123.2(4) . .
O2 C1 C3 120.7(4) . .
O1 C1 C3 116.1(4) . .
O5 C2 N2 123.5(5) . .
O5 C2 C9 122.5(5) . .
N2 C2 C9 114.0(5) . .
C16 C3 C8 118.7(4) . .
C16 C3 C1 116.7(4) . .
C8 C3 C1 124.5(4) . .
C13 C4 C5 119.2(5) . .
C13 C4 H4 120.4 . .
C5 C4 H4 120.4 . .
C15 C5 N2 118.2(5) . .
C15 C5 C4 117.3(4) . .
N2 C5 C4 124.5(5) . .
C9 C6 C7 118.6(5) . 3_375
C9 C6 C18 120.8(6) . .
C7 C6 C18 119.8(6) 3_375 .
C19 C7 C9 124.2(6) 3_375 .
C19 C7 C6 115.7(6) 3_375 3_375
C9 C7 C6 119.7(5) . 3_375
C21 C8 C11 118.3(5) . .
C21 C8 C3 123.2(5) . .
C11 C8 C3 118.4(4) . .
C6 C9 C7 121.7(5) . .
C6 C9 C2 120.3(5) . .
C7 C9 C2 118.0(5) . .
C14 C10 C11 120.8(5) . .
C14 C10 C12 117.4(5) . .
C11 C10 C12 121.8(5) . .
C10 C11 C8 119.5(5) . .
C10 C11 C24 123.0(5) . .
C8 C11 C24 117.5(5) . .
O3 C12 O4 121.3(5) . .
O3 C12 C10 119.3(5) . .
O4 C12 C10 119.5(5) . .
O3 C12 Zn1 52.0(3) . 2_645
O4 C12 Zn1 69.5(3) . 2_645
C10 C12 Zn1 169.7(4) . 2_645
N1 C13 C4 123.5(5) . .
N1 C13 H13 118.3 . .
C4 C13 H13 118.3 . .
C10 C14 C16 120.4(5) . .
C10 C14 H14 119.8 . .
C16 C14 H14 119.8 . .
C5 C15 C17 120.6(5) . .
C5 C15 H15 119.7 . .
C17 C15 H15 119.7 . .
C3 C16 C14 122.1(5) . .
C3 C16 H16 119.0 . .
C14 C16 H16 119.0 . .
N1 C17 C15 122.7(5) . .
N1 C17 H17 118.6 . .
C15 C17 H17 118.6 . .
C20 C18 C6 121.2(9) . .
C20 C18 H18 119.4 . .
C6 C18 H18 119.4 . .
C7 C19 C25 125.4(9) 3_375 .
C7 C19 H19 117.3 3_375 .
C25 C19 H19 117.3 . .
C18 C20 C25 120.3(10) . .
C18 C20 H20 119.9 . .
C25 C20 H20 119.9 . .
C22 C21 C8 121.3(6) . .
C22 C21 H21 119.4 . .
C8 C21 H21 119.4 . .
C21 C22 C23 120.2(6) . .
C21 C22 H22 119.9 . .
C23 C22 H22 119.9 . .
C24 C23 C22 121.1(6) . .
C24 C23 H23 119.4 . .
C22 C23 H23 119.4 . .
C23 C24 C11 121.5(6) . .
C23 C24 H24 119.2 . .
C11 C24 H24 119.2 . .
C20 C25 C19 117.1(10) . .
C20 C25 H25 121.4 . .
C19 C25 H25 121.4 . .
C13 N1 C17 116.7(4) . .
C13 N1 Zn1 124.5(3) . .
C17 N1 Zn1 118.6(3) . .
C2 N2 C5 127.8(5) . .
C2 N2 H1M 125.2 . .
C5 N2 H1M 106.9 . .
C1 O1 Zn1 124.8(3) . .
C1 O2 Zn1 136.5(3) . 3_676
C12 O3 Zn1 99.5(4) . 2_645
C12 O4 Zn1 81.5(4) . 2_645
O1 Zn1 O2 110.85(15) . 3_676
O1 Zn1 N1 101.04(15) . .
O2 Zn1 N1 101.27(16) 3_676 .
O1 Zn1 O3 96.94(16) . 2_655
O2 Zn1 O3 132.18(16) 3_676 2_655
N1 Zn1 O3 110.88(16) . 2_655
O1 Zn1 O4 154.39(17) . 2_655
O2 Zn1 O4 89.04(16) 3_676 2_655
N1 Zn1 O4 90.17(19) . 2_655
O3 Zn1 O4 57.46(16) 2_655 2_655
O1 Zn1 C12 125.42(19) . 2_655
O2 Zn1 C12 113.00(17) 3_676 2_655
N1 Zn1 C12 100.61(18) . 2_655
O3 Zn1 C12 28.51(17) 2_655 2_655
O4 Zn1 C12 29.01(17) 2_655 2_655

loop_
_geom_bond_atom_site_label_1
_geom_bond_atom_site_label_2
_geom_bond_distance
_geom_bond_site_symmetry_2
C1 O2 1.251(5) .
C1 O1 1.259(5) .
C1 C3 1.491(7) .
C2 O5 1.206(7) .
C2 N2 1.368(7) .
C2 C9 1.507(7) .
C3 C16 1.368(7) .
C3 C8 1.440(7) .
C4 C13 1.368(7) .
C4 C5 1.388(7) .
C4 H4 0.9300 .
C5 C15 1.360(8) .
C5 N2 1.386(6) .
C6 C9 1.390(7) .
C6 C7 1.419(7) 3_375
C6 C18 1.470(12) .
C7 C19 1.394(12) 3_375
C7 C9 1.404(7) .
C7 C6 1.419(7) 3_375
C8 C21 1.431(7) .
C8 C11 1.431(7) .
C10 C14 1.358(8) .
C10 C11 1.399(8) .
C10 C12 1.522(7) .
C11 C24 1.432(8) .
C12 O3 1.231(7) .
C12 O4 1.247(7) .
C12 Zn1 2.543(5) 2_645
C13 N1 1.329(6) .
C13 H13 0.9300 .
C14 C16 1.392(7) .
C14 H14 0.9300 .
C15 C17 1.359(7) .
C15 H15 0.9300 .
C16 H16 0.9300 .
C17 N1 1.347(7) .
C17 H17 0.9300 .
C18 C20 1.367(15) .
C18 H18 0.9300 .
C19 C7 1.394(12) 3_375
C19 C25 1.427(17) .
C19 H19 0.9300 .
C20 C25 1.411(16) .
C20 H20 0.9300 .
C21 C22 1.365(8) .
C21 H21 0.9300 .
C22 C23 1.385(10) .
C22 H22 0.9300 .
C23 C24 1.355(10) .
C23 H23 0.9300 .
C24 H24 0.9300 .
C25 H25 0.9300 .
N1 Zn1 2.017(4) .
N2 H1M 0.8684 .
O1 Zn1 1.964(3) .
O2 Zn1 1.966(4) 3_676
O3 Zn1 2.032(4) 2_645
O4 Zn1 2.408(5) 2_645
Zn1 O2 1.966(4) 3_676
Zn1 O3 2.032(4) 2_655
Zn1 O4 2.408(5) 2_655
Zn1 C12 2.543(5) 2_655

loop_
_geom_torsion_atom_site_label_1
_geom_torsion_atom_site_label_2
_geom_torsion_atom_site_label_3
_geom_torsion_atom_site_label_4
_geom_torsion
_geom_torsion_site_symmetry_1
_geom_torsion_site_symmetry_4
O2 C1 C3 C16 156.3(5) . .
O1 C1 C3 C16 -24.6(7) . .
O2 C1 C3 C8 -21.5(7) . .
O1 C1 C3 C8 157.6(5) . .
C13 C4 C5 C15 -0.9(8) . .
C13 C4 C5 N2 -179.7(5) . .
C16 C3 C8 C21 176.8(5) . .
C1 C3 C8 C21 -5.5(8) . .
C16 C3 C8 C11 0.1(7) . .
C1 C3 C8 C11 177.9(5) . .
C7 C6 C9 C7 1.9(9) 3_375 .
C18 C6 C9 C7 -167.7(6) . .
C7 C6 C9 C2 179.2(5) 3_375 .
C18 C6 C9 C2 9.5(9) . .
C19 C7 C9 C6 -173.8(7) 3_375 .
C6 C7 C9 C6 -2.0(9) 3_375 .
C19 C7 C9 C2 8.9(10) 3_375 .
C6 C7 C9 C2 -179.3(5) 3_375 .
O5 C2 C9 C6 -130.4(6) . .
N2 C2 C9 C6 48.9(7) . .
O5 C2 C9 C7 47.0(8) . .
N2 C2 C9 C7 -133.8(5) . .
C14 C10 C11 C8 1.8(9) . .
C12 C10 C11 C8 -179.9(5) . .
C14 C10 C11 C24 -179.3(6) . .
C12 C10 C11 C24 -1.0(9) . .
C21 C8 C11 C10 -178.3(5) . .
C3 C8 C11 C10 -1.4(8) . .
C21 C8 C11 C24 2.8(8) . .
C3 C8 C11 C24 179.6(5) . .
C14 C10 C12 O3 -58.9(8) . .
C11 C10 C12 O3 122.8(6) . .
C14 C10 C12 O4 122.1(7) . .
C11 C10 C12 O4 -56.2(8) . .
C14 C10 C12 Zn1 -89(2) . 2_645
C11 C10 C12 Zn1 92(2) . 2_645
C5 C4 C13 N1 -0.2(9) . .
C11 C10 C14 C16 -0.8(10) . .
C12 C10 C14 C16 -179.2(6) . .
N2 C5 C15 C17 -179.5(6) . .
C4 C5 C15 C17 1.6(10) . .
C8 C3 C16 C14 0.9(9) . .
C1 C3 C16 C14 -177.0(5) . .
C10 C14 C16 C3 -0.6(10) . .
C5 C15 C17 N1 -1.2(11) . .
C9 C6 C18 C20 173.9(8) . .
C7 C6 C18 C20 4.4(12) 3_375 .
C6 C18 C20 C25 -4.9(16) . .
C11 C8 C21 C22 -2.4(9) . .
C3 C8 C21 C22 -179.1(6) . .
C8 C21 C22 C23 0.3(11) . .
C21 C22 C23 C24 1.4(13) . .
C22 C23 C24 C11 -0.9(13) . .
C10 C11 C24 C23 179.9(7) . .
C8 C11 C24 C23 -1.2(11) . .
C18 C20 C25 C19 5.8(17) . .
C7 C19 C25 C20 -6.7(17) 3_375 .
C4 C13 N1 C17 0.6(8) . .
C4 C13 N1 Zn1 175.8(4) . .
C15 C17 N1 C13 0.1(9) . .
C15 C17 N1 Zn1 -175.4(5) . .
O5 C2 N2 C5 8.3(9) . .
C9 C2 N2 C5 -170.9(5) . .
C15 C5 N2 C2 168.0(6) . .
C4 C5 N2 C2 -13.2(9) . .
O2 C1 O1 Zn1 15.3(7) . .
C3 C1 O1 Zn1 -163.9(3) . .
O1 C1 O2 Zn1 67.6(6) . 3_676
C3 C1 O2 Zn1 -113.3(5) . 3_676
O4 C12 O3 Zn1 5.6(7) . 2_645
C10 C12 O3 Zn1 -173.4(4) . 2_645
O3 C12 O4 Zn1 -4.7(6) . 2_645
C10 C12 O4 Zn1 174.3(5) . 2_645
C1 O1 Zn1 O2 -60.3(4) . 3_676
C1 O1 Zn1 N1 -167.0(4) . .
C1 O1 Zn1 O3 80.1(4) . 2_655
C1 O1 Zn1 O4 78.5(6) . 2_655
C1 O1 Zn1 C12 81.3(4) . 2_655
C13 N1 Zn1 O1 -8.0(5) . .
C17 N1 Zn1 O1 167.1(4) . .
C13 N1 Zn1 O2 -122.1(4) . 3_676
C17 N1 Zn1 O2 53.0(4) . 3_676
C13 N1 Zn1 O3 93.9(4) . 2_655
C17 N1 Zn1 O3 -91.0(4) . 2_655
C13 N1 Zn1 O4 148.8(4) . 2_655
C17 N1 Zn1 O4 -36.1(4) . 2_655
C13 N1 Zn1 C12 121.6(4) . 2_655
C17 N1 Zn1 C12 -63.3(5) . 2_655
